data_7703367
loop_
_publ_author_name
'Chen, Chao'
'Zhou, Liqian'
'Xie, Binbin'
'Wang, Yuchen'
'Ren, Lulu'
'Chen, Xiaona'
'Cen, Beini'
'Lv, He'
'Wang, Hangxiang'

_publ_section_title
;
 Novel fast-acting pyrazole/pyridine-functionalized N-heterocyclic carbene
 silver complexes assembled with nanoparticles show enhanced safety and
 efficacy as anticancer therapeutics.
;
_journal_issue 8
_journal_name_full 'Dalton transactions (Cambridge, England : 2003)'
_journal_page_first 2505
_journal_page_last 2516
_journal_paper_doi 10.1039/c9dt04751d
_journal_volume 49
_journal_year 2020
_chemical_formula_sum 'C164 H192 Ag12 F72 N64 P12'
_chemical_formula_weight 6093.90
_space_group_IT_number 15
_space_group_name_Hall '-C 2yc'
_space_group_name_H-M_alt 'C 1 2/c 1'
_symmetry_cell_setting monoclinic
_symmetry_space_group_name_H-M 'C 1 2/c 1'
_atom_sites_solution_hydrogens geom
_atom_sites_solution_primary direct
_atom_sites_solution_secondary difmap
_audit_creation_method SHELXL-97
_audit_update_record
;
2019-10-11 deposited with the CCDC.	2020-01-27 downloaded from the CCDC.
;
_cell_angle_alpha 90.00
_cell_angle_beta 122.160(2)
_cell_angle_gamma 90.00
_cell_formula_units_Z 4
_cell_length_a 41.409(4)
_cell_length_b 18.5246(18)
_cell_length_c 37.892(4)
_cell_measurement_reflns_used 21625
_cell_measurement_temperature 296(2)
_cell_measurement_theta_max 25.01
_cell_measurement_theta_min 1.27
_cell_volume 24607(4)
_computing_structure_refinement 'SHELXL-97 (Sheldrick, 1997)'
_computing_structure_solution 'SHELXS-97 (Sheldrick, 1990)'
_diffrn_ambient_temperature 296(2)
_diffrn_measured_fraction_theta_full 0.998
_diffrn_measured_fraction_theta_max 0.998
_diffrn_measurement_device_type 'CCD area detector'
_diffrn_measurement_method 'phi and omega scans'
_diffrn_radiation_monochromator graphite
_diffrn_radiation_source 'fine-focus sealed tube'
_diffrn_radiation_type MoK\a
_diffrn_radiation_wavelength 0.71073
_diffrn_reflns_av_R_equivalents 0.0401
_diffrn_reflns_av_sigmaI/netI 0.0527
_diffrn_reflns_limit_h_max 33
_diffrn_reflns_limit_h_min -49
_diffrn_reflns_limit_k_max 22
_diffrn_reflns_limit_k_min -22
_diffrn_reflns_limit_l_max 45
_diffrn_reflns_limit_l_min -39
_diffrn_reflns_number 61593
_diffrn_reflns_theta_full 25.01
_diffrn_reflns_theta_max 25.01
_diffrn_reflns_theta_min 1.27
_exptl_absorpt_coefficient_mu 1.122
_exptl_absorpt_correction_T_max 0.773
_exptl_absorpt_correction_T_min 0.738
_exptl_absorpt_correction_type multi-scan
_exptl_absorpt_process_details sadabs
_exptl_crystal_colour colorless
_exptl_crystal_density_diffrn 1.645
_exptl_crystal_density_method 'not measured'
_exptl_crystal_description block
_exptl_crystal_F_000 12064
_exptl_crystal_size_max 0.30
_exptl_crystal_size_mid 0.20
_exptl_crystal_size_min 0.15
_platon_squeeze_details
;
;
_refine_diff_density_max 2.002
_refine_diff_density_min -1.659
_refine_diff_density_rms 0.182
_refine_ls_extinction_method none
_refine_ls_goodness_of_fit_ref 1.096
_refine_ls_hydrogen_treatment mixed
_refine_ls_matrix_type full
_refine_ls_number_parameters 1479
_refine_ls_number_reflns 21625
_refine_ls_number_restraints 104
_refine_ls_restrained_S_all 1.107
_refine_ls_R_factor_all 0.1165
_refine_ls_R_factor_gt 0.0851
_refine_ls_shift/su_max 0.036
_refine_ls_shift/su_mean 0.001
_refine_ls_structure_factor_coef Fsqd
_refine_ls_weighting_details 'calc w=1/[\s^2^(Fo^2^)+(0.1114P)^2^+419.7131P] where P=(Fo^2^+2Fc^2^)/3'
_refine_ls_weighting_scheme calc
_refine_ls_wR_factor_gt 0.2198
_refine_ls_wR_factor_ref 0.2415
_reflns_number_gt 15081
_reflns_number_total 21625
_reflns_threshold_expression >2sigma(I)
_cod_data_source_file c9dt04751d2.cif
_cod_data_source_block 2
_cod_depositor_comments
;
The following automatic conversions were performed:

data item '_symmetry_cell_setting' value 'Monoclinic' was changed to
'monoclinic' in accordance with the
/home/data/users/saulius/crontab/automatic-downloads/rss-feeds/RSC/lib/dictionaries/cif_core.dic
dictionary named 'cif_core.dic' version 2.4.2 last updated on
2011-04-26.

Automatic conversion script
Id: cif_fix_values 7556 2019-12-06 15:28:31Z antanas 

 Adding full bibliography for 7703367--7703370.cif.
;
_cod_original_sg_symbol_H-M C2/c
_cod_database_code 7703367

loop_
_symmetry_equiv_pos_as_xyz
'x, y, z'
'-x, y, -z+1/2'
'x+1/2, y+1/2, z'
'-x+1/2, y+1/2, -z+1/2'
'-x, -y, -z'
'x, -y, z-1/2'
'-x+1/2, -y+1/2, -z'
'x+1/2, -y+1/2, z-1/2'

loop_
_atom_site_label
_atom_site_type_symbol
_atom_site_fract_x
_atom_site_fract_y
_atom_site_fract_z
_atom_site_U_iso_or_equiv
_atom_site_adp_type
_atom_site_occupancy
_atom_site_symmetry_multiplicity
_atom_site_calc_flag
_atom_site_refinement_flags
Ag1 Ag 0.20256(2) 0.19092(4) 0.59738(2) 0.03460(18) Uani 1 1 d .
Ag2 Ag 0.047500(19) 0.18875(4) 0.44486(2) 0.03465(18) Uani 1 1 d .
Ag3 Ag 0.17109(2) -0.12511(4) 0.51568(2) 0.0437(2) Uani 1 1 d .
Ag4 Ag 0.02849(2) 0.32936(4) 0.40616(2) 0.0453(2) Uani 1 1 d .
Ag5 Ag 0.20264(3) 0.22973(5) 0.67281(3) 0.0607(3) Uani 1 1 d .
Ag6 Ag 0.13952(2) -0.05544(5) 0.43578(3) 0.0578(3) Uani 1 1 d .
C1 C 0.1015(3) -0.0167(5) 0.5218(3) 0.035(2) Uani 1 1 d .
C2 C 0.1376(3) -0.0177(5) 0.5583(3) 0.032(2) Uani 1 1 d .
H2 H 0.1538 -0.0572 0.5653 0.039 Uiso 1 1 calc R
C3 C 0.1482(3) 0.0421(5) 0.5834(3) 0.0308(19) Uani 1 1 d .
C4 C 0.1248(3) 0.0994(5) 0.5761(3) 0.0315(19) Uani 1 1 d .
H4 H 0.1327 0.1377 0.5947 0.038 Uiso 1 1 calc R
C5 C 0.0881(3) 0.0986(5) 0.5391(3) 0.035(2) Uani 1 1 d .
C6 C 0.0772(3) 0.0397(5) 0.5128(3) 0.037(2) Uani 1 1 d .
H6 H 0.0530 0.0385 0.4887 0.045 Uiso 1 1 calc R
C7 C 0.1116(3) -0.1204(5) 0.4877(3) 0.034(2) Uani 1 1 d .
C8 C 0.0513(3) -0.1005(5) 0.4700(3) 0.041(2) Uani 1 1 d .
H8 H 0.0305 -0.0804 0.4695 0.049 Uiso 1 1 calc R
C9 C 0.0506(3) -0.1561(5) 0.4479(3) 0.039(2) Uani 1 1 d .
H9 H 0.0290 -0.1817 0.4284 0.047 Uiso 1 1 calc R
C10 C 0.0985(3) -0.2260(6) 0.4410(4) 0.060(3) Uani 1 1 d .
H10A H 0.0839 -0.2690 0.4379 0.072 Uiso 1 1 calc R
H10B H 0.1253 -0.2373 0.4597 0.072 Uiso 1 1 calc R
C11 C 0.0918(3) -0.2057(7) 0.4002(4) 0.071(4) Uani 1 1 d DU
C12 C 0.0664(4) -0.2332(10) 0.3604(4) 0.105(5) Uani 1 1 d DU
H12 H 0.0528 -0.2759 0.3550 0.126 Uiso 1 1 calc R
C13 C 0.0642(6) -0.1874(12) 0.3299(7) 0.191(10) Uani 1 1 d DU
C14 C 0.0378(8) -0.1761(19) 0.2832(7) 0.217(12) Uani 1 1 d DU
H14A H 0.0275 -0.1280 0.2779 0.326 Uiso 1 1 calc R
H14B H 0.0173 -0.2104 0.2723 0.326 Uiso 0.50 1 calc PR
H14C H 0.0518 -0.1826 0.2698 0.326 Uiso 1 1 calc R
C15 C 0.0952(10) -0.0752(14) 0.3342(11) 0.230(13) Uani 1 1 d DU
H15A H 0.0933 -0.0873 0.3084 0.345 Uiso 1 1 calc R
H15B H 0.1192 -0.0516 0.3524 0.345 Uiso 1 1 calc R
H15C H 0.0747 -0.0434 0.3286 0.345 Uiso 1 1 calc R
C16 C 0.0453(2) 0.1959(5) 0.4979(3) 0.0306(19) Uani 1 1 d .
C17 C 0.0537(3) 0.1764(5) 0.5616(3) 0.044(2) Uani 1 1 d .
H17 H 0.0626 0.1559 0.5876 0.052 Uiso 1 1 calc R
C18 C 0.0299(3) 0.2305(5) 0.5446(3) 0.042(2) Uani 1 1 d .
H18 H 0.0190 0.2567 0.5567 0.050 Uiso 1 1 calc R
C19 C 0.0008(3) 0.2995(5) 0.4772(3) 0.040(2) Uani 1 1 d .
H19A H -0.0200 0.3103 0.4812 0.048 Uiso 1 1 calc R
H19B H -0.0102 0.2838 0.4486 0.048 Uiso 1 1 calc R
C20 C 0.0245(2) 0.3679(5) 0.4849(3) 0.0323(19) Uani 1 1 d .
C21 C 0.0319(3) 0.4225(5) 0.5131(3) 0.039(2) Uani 1 1 d .
H21 H 0.0229 0.4259 0.5309 0.047 Uiso 1 1 calc R
C22 C 0.0546(3) 0.4698(5) 0.5096(3) 0.042(2) Uani 1 1 d .
C23 C 0.0708(3) 0.5410(6) 0.5295(4) 0.055(3) Uani 1 1 d .
H23A H 0.0602 0.5553 0.5456 0.083 Uiso 1 1 calc R
H23B H 0.0646 0.5764 0.5083 0.083 Uiso 1 1 calc R
H23C H 0.0980 0.5371 0.5475 0.083 Uiso 1 1 calc R
C24 C 0.0842(3) 0.4703(6) 0.4659(3) 0.049(3) Uani 1 1 d .
H24A H 0.1080 0.4447 0.4795 0.073 Uiso 1 1 calc R
H24B H 0.0889 0.5207 0.4725 0.073 Uiso 1 1 calc R
H24C H 0.0716 0.4640 0.4363 0.073 Uiso 1 1 calc R
C25 C 0.2107(2) 0.0987(5) 0.6322(3) 0.0308(19) Uani 1 1 d .
C26 C 0.2034(3) -0.0161(5) 0.6464(3) 0.037(2) Uani 1 1 d .
H26 H 0.1924 -0.0610 0.6443 0.044 Uiso 1 1 calc R
C27 C 0.2390(3) 0.0041(5) 0.6754(3) 0.042(2) Uani 1 1 d .
H27 H 0.2573 -0.0239 0.6974 0.051 Uiso 1 1 calc R
C28 C 0.2772(3) 0.1176(6) 0.6917(3) 0.040(2) Uani 1 1 d .
H28A H 0.2762 0.1593 0.6756 0.049 Uiso 1 1 calc R
H28B H 0.2998 0.0899 0.6989 0.049 Uiso 1 1 calc R
C29 C 0.2795(3) 0.1418(5) 0.7303(3) 0.038(2) Uani 1 1 d .
C30 C 0.3026(3) 0.1177(6) 0.7715(3) 0.048(2) Uani 1 1 d .
H30 H 0.3219 0.0833 0.7814 0.057 Uiso 1 1 calc R
C31 C 0.2914(3) 0.1540(6) 0.7943(3) 0.047(2) Uani 1 1 d .
C32 C 0.3047(4) 0.1509(8) 0.8400(4) 0.069(4) Uani 1 1 d .
H32A H 0.3125 0.1981 0.8520 0.104 Uiso 1 1 calc R
H32B H 0.3259 0.1181 0.8542 0.104 Uiso 1 1 calc R
H32C H 0.2842 0.1343 0.8428 0.104 Uiso 1 1 calc R
C33 C 0.2436(5) 0.2535(9) 0.7776(4) 0.096(6) Uani 1 1 d .
H33A H 0.2357 0.2931 0.7584 0.144 Uiso 1 1 calc R
H33B H 0.2602 0.2708 0.8055 0.144 Uiso 1 1 calc R
H33C H 0.2216 0.2312 0.7752 0.144 Uiso 1 1 calc R
C34 C 0.1314(3) 0.2355(5) 0.4564(3) 0.037(2) Uani 1 1 d .
H34 H 0.1153 0.2743 0.4517 0.044 Uiso 1 1 calc R
C35 C 0.1203(3) 0.1810(5) 0.4284(3) 0.037(2) Uani 1 1 d .
C36 C 0.1437(3) 0.1228(5) 0.4340(3) 0.036(2) Uani 1 1 d .
H36 H 0.1358 0.0865 0.4141 0.043 Uiso 1 1 calc R
C37 C 0.1795(2) 0.1208(5) 0.4706(3) 0.0306(19) Uani 1 1 d .
C38 C 0.1913(3) 0.1750(5) 0.5004(3) 0.036(2) Uani 1 1 d .
H38 H 0.2149 0.1731 0.5252 0.043 Uiso 1 1 calc R
C39 C 0.1666(3) 0.2315(5) 0.4917(3) 0.033(2) Uani 1 1 d .
C40 C 0.1937(3) -0.0066(5) 0.4673(3) 0.038(2) Uani 1 1 d .
C41 C 0.2435(3) 0.0697(6) 0.4966(3) 0.045(2) Uani 1 1 d .
H41 H 0.2577 0.1119 0.5068 0.053 Uiso 1 1 calc R
C42 C 0.2569(3) 0.0045(5) 0.4977(3) 0.045(2) Uani 1 1 d .
H42 H 0.2824 -0.0076 0.5086 0.054 Uiso 1 1 calc R
C43 C 0.2308(3) -0.1205(5) 0.4779(3) 0.048(3) Uani 1 1 d .
H43A H 0.2470 -0.1301 0.4671 0.058 Uiso 1 1 calc R
H43B H 0.2060 -0.1420 0.4589 0.058 Uiso 1 1 calc R
C44 C 0.2476(3) -0.1545(5) 0.5193(3) 0.038(2) Uani 1 1 d .
C45 C 0.2839(3) -0.1835(5) 0.5442(3) 0.039(2) Uani 1 1 d .
H45 H 0.3028 -0.1870 0.5381 0.047 Uiso 1 1 calc R
C46 C 0.2858(3) -0.2060(5) 0.5797(3) 0.045(2) Uani 1 1 d .
C47 C 0.3164(4) -0.2399(7) 0.6180(4) 0.065(3) Uani 1 1 d .
H47A H 0.3253 -0.2068 0.6409 0.097 Uiso 1 1 calc R
H47B H 0.3371 -0.2524 0.6147 0.097 Uiso 1 1 calc R
H47C H 0.3068 -0.2827 0.6236 0.097 Uiso 1 1 calc R
C48 C 0.2397(4) -0.2031(7) 0.6042(4) 0.066(4) Uani 1 1 d .
H48A H 0.2300 -0.1590 0.6084 0.099 Uiso 1 1 calc R
H48B H 0.2610 -0.2195 0.6304 0.099 Uiso 1 1 calc R
H48C H 0.2200 -0.2392 0.5930 0.099 Uiso 1 1 calc R
C49 C 0.1939(3) 0.2833(5) 0.5625(3) 0.038(2) Uani 1 1 d .
C50 C 0.1773(3) 0.3627(5) 0.5097(4) 0.041(2) Uani 1 1 d .
H50 H 0.1687 0.3808 0.4833 0.049 Uiso 1 1 calc R
C51 C 0.1909(3) 0.3998(5) 0.5451(4) 0.048(3) Uani 1 1 d .
H51 H 0.1931 0.4498 0.5478 0.058 Uiso 1 1 calc R
C52 C 0.2156(3) 0.3716(6) 0.6204(3) 0.052(3) Uani 1 1 d .
H52A H 0.2302 0.4160 0.6270 0.063 Uiso 1 1 calc R
H52B H 0.2328 0.3340 0.6384 0.063 Uiso 1 1 calc R
C53 C 0.1844(3) 0.3816(5) 0.6291(3) 0.041(2) Uani 1 1 d .
C54 C 0.1637(3) 0.4441(6) 0.6227(4) 0.052(3) Uani 1 1 d .
H54 H 0.1663 0.4883 0.6129 0.062 Uiso 1 1 calc R
C55 C 0.1384(3) 0.4259(6) 0.6342(3) 0.045(2) Uani 1 1 d .
C56 C 0.1095(3) 0.4703(6) 0.6363(4) 0.060(3) Uani 1 1 d .
H56A H 0.0846 0.4500 0.6182 0.090 Uiso 1 1 calc R
H56B H 0.1100 0.5188 0.6276 0.090 Uiso 1 1 calc R
H56C H 0.1152 0.4708 0.6644 0.090 Uiso 1 1 calc R
C57 C 0.1237(3) 0.3109(7) 0.6576(4) 0.060(3) Uani 1 1 d .
H57A H 0.1063 0.3398 0.6611 0.090 Uiso 1 1 calc R
H57B H 0.1413 0.2873 0.6834 0.090 Uiso 1 1 calc R
H57C H 0.1096 0.2754 0.6363 0.090 Uiso 1 1 calc R
C58 C 0.0505(3) 0.1862(5) 0.3919(3) 0.036(2) Uani 1 1 d .
C59 C 0.0744(3) 0.1702(6) 0.3512(3) 0.048(3) Uani 1 1 d .
H59 H 0.0918 0.1649 0.3429 0.058 Uiso 1 1 calc R
C60 C 0.0365(3) 0.1682(6) 0.3265(3) 0.051(3) Uani 1 1 d .
H60 H 0.0223 0.1613 0.2978 0.061 Uiso 1 1 calc R
C61 C -0.0184(3) 0.1785(6) 0.3369(3) 0.045(2) Uani 1 1 d .
H61A H -0.0214 0.1645 0.3596 0.054 Uiso 1 1 calc R
H61B H -0.0313 0.1428 0.3150 0.054 Uiso 1 1 calc R
C62 C -0.0367(2) 0.2496(5) 0.3207(3) 0.035(2) Uani 1 1 d .
C63 C -0.0696(3) 0.2659(6) 0.2824(3) 0.049(3) Uani 1 1 d .
H63 H -0.0837 0.2346 0.2601 0.059 Uiso 1 1 calc R
C64 C -0.0768(3) 0.3383(6) 0.2843(3) 0.047(3) Uani 1 1 d .
C65 C -0.1090(3) 0.3855(8) 0.2531(4) 0.066(4) Uani 1 1 d .
H65A H -0.1224 0.4048 0.2652 0.099 Uiso 1 1 calc R
H65B H -0.1263 0.3575 0.2289 0.099 Uiso 1 1 calc R
H65C H -0.0989 0.4245 0.2451 0.099 Uiso 1 1 calc R
C66 C -0.0434(4) 0.4337(7) 0.3400(4) 0.073(4) Uani 1 1 d .
H66A H -0.0233 0.4574 0.3389 0.110 Uiso 1 1 calc R
H66B H -0.0364 0.4297 0.3684 0.110 Uiso 1 1 calc R
H66C H -0.0664 0.4614 0.3245 0.110 Uiso 1 1 calc R
C67 C 0.0424(4) -0.0131(6) 0.3839(5) 0.071(4) Uani 1 1 d .
C68 C 0.0029(4) -0.0268(10) 0.3547(6) 0.111(7) Uani 1 1 d .
H68A H -0.0005 -0.0450 0.3292 0.167 Uiso 1 1 calc R
H68B H -0.0113 0.0172 0.3491 0.167 Uiso 1 1 calc R
H68C H -0.0062 -0.0619 0.3661 0.167 Uiso 1 1 calc R
C69 C 0.1503(4) 0.0928(8) 0.6834(4) 0.066(3) Uani 1 1 d .
C70 C 0.1305(5) 0.0321(10) 0.6835(8) 0.161(11) Uani 1 1 d .
H70A H 0.1118 0.0462 0.6898 0.242 Uiso 1 1 calc R
H70B H 0.1481 -0.0014 0.7042 0.242 Uiso 1 1 calc R
H70C H 0.1180 0.0095 0.6566 0.242 Uiso 1 1 calc R
C71 C 0.0751(4) 0.3614(7) 0.3561(4) 0.069(4) Uani 1 1 d .
C72 C 0.0875(7) 0.3687(12) 0.3263(7) 0.147(10) Uani 1 1 d .
H72A H 0.0660 0.3621 0.2985 0.221 Uiso 1 1 calc R
H72B H 0.1064 0.3328 0.3322 0.221 Uiso 1 1 calc R
H72C H 0.0981 0.4159 0.3289 0.221 Uiso 1 1 calc R
C73 C 0.8907(5) 0.2819(12) 0.3471(6) 0.094(6) Uani 1 1 d .
C74 C 0.8719(5) 0.2171(9) 0.3209(6) 0.090(5) Uani 1 1 d .
H74A H 0.8906 0.1800 0.3281 0.135 Uiso 1 1 calc R
H74B H 0.8604 0.2295 0.2920 0.135 Uiso 1 1 calc R
H74C H 0.8527 0.2000 0.3257 0.135 Uiso 1 1 calc R
C75 C 0.2497(4) 0.9993(6) 0.5851(4) 0.055(3) Uani 1 1 d .
C76 C 0.2918(4) 1.0000(8) 0.6117(4) 0.076(4) Uani 1 1 d .
H76A H 0.2999 0.9697 0.6355 0.114 Uiso 1 1 calc R
H76B H 0.3005 1.0484 0.6207 0.114 Uiso 1 1 calc R
H76C H 0.3023 0.9823 0.5960 0.114 Uiso 1 1 calc R
C77 C 0.1320(4) 0.7935(6) 0.5836(5) 0.065(3) Uani 1 1 d .
C78 C 0.0973(3) 0.7609(6) 0.5538(4) 0.059(3) Uani 1 1 d .
H78A H 0.0921 0.7213 0.5664 0.089 Uiso 1 1 calc R
H78B H 0.0990 0.7433 0.5310 0.089 Uiso 1 1 calc R
H78C H 0.0771 0.7957 0.5436 0.089 Uiso 1 1 calc R
C79 C 0.0632(5) 0.2008(10) 0.6761(5) 0.082(5) Uani 1 1 d .
C80 C 0.0639(6) 0.2499(14) 0.7047(5) 0.135(9) Uani 1 1 d .
H80A H 0.0622 0.2982 0.6947 0.203 Uiso 1 1 calc R
H80B H 0.0873 0.2444 0.7312 0.203 Uiso 1 1 calc R
H80C H 0.0427 0.2407 0.7077 0.203 Uiso 1 1 calc R
C81 C 0.1294(6) 0.5300(11) 0.4091(6) 0.104(6) Uani 1 1 d D
C82 C 0.1092(11) 0.5945(19) 0.3859(13) 0.28(3) Uani 1 1 d D
H82A H 0.1264 0.6255 0.3833 0.420 Uiso 1 1 calc R
H82B H 0.0995 0.6196 0.4005 0.420 Uiso 1 1 calc R
H82C H 0.0884 0.5811 0.3587 0.420 Uiso 1 1 calc R
F1 F 0.04224(18) 0.1587(3) 0.0865(2) 0.0577(16) Uani 1 1 d .
F2 F 0.06368(16) 0.0697(3) 0.13406(19) 0.0540(15) Uani 1 1 d .
F3 F 0.0486(2) -0.0123(3) 0.0840(2) 0.0690(19) Uani 1 1 d .
F4 F 0.0265(2) 0.0767(4) 0.0360(2) 0.080(2) Uani 1 1 d .
F5 F 0.08691(19) 0.0812(4) 0.0926(3) 0.075(2) Uani 1 1 d .
F6 F 0.00406(15) 0.0652(3) 0.07767(19) 0.0512(15) Uani 1 1 d .
F7 F 0.1803(2) 0.6945(4) 0.5151(3) 0.077(2) Uani 1 1 d .
F8 F 0.1696(2) 0.6790(5) 0.5661(2) 0.082(2) Uani 1 1 d .
F9 F 0.1646(3) 0.5612(4) 0.5559(3) 0.099(3) Uani 1 1 d .
F10 F 0.1756(3) 0.5758(5) 0.5049(3) 0.112(3) Uani 1 1 d .
F11 F 0.2156(2) 0.6185(7) 0.5663(3) 0.126(4) Uani 1 1 d .
F12 F 0.12797(19) 0.6345(4) 0.5034(2) 0.0678(18) Uani 1 1 d .
F13 F 0.1599(3) 0.7830(11) 0.8721(4) 0.233(10) Uani 1 1 d .
F14 F 0.2187(3) 0.7787(8) 0.9285(3) 0.158(6) Uani 1 1 d .
F15 F 0.2266(2) 0.6681(6) 0.9076(3) 0.102(3) Uani 1 1 d .
F16 F 0.1707(2) 0.6791(6) 0.8494(3) 0.107(3) Uani 1 1 d .
F17 F 0.2133(3) 0.7699(6) 0.8664(3) 0.115(3) Uani 1 1 d .
F18 F 0.1772(3) 0.6896(8) 0.9103(4) 0.145(5) Uani 1 1 d .
F19 F 0.9934(2) 0.2945(4) 0.6147(3) 0.085(2) Uani 1 1 d .
F20 F 0.9527(3) 0.3887(5) 0.5909(4) 0.115(3) Uani 1 1 d .
F21 F 0.9954(2) 0.4537(4) 0.5846(3) 0.081(2) Uani 1 1 d .
F22 F 1.0328(2) 0.3572(5) 0.6042(3) 0.101(3) Uani 1 1 d .
F23 F 1.0176(4) 0.4013(5) 0.6466(3) 0.159(6) Uani 1 1 d .
F24 F 0.9724(2) 0.3460(5) 0.5538(3) 0.096(3) Uani 1 1 d .
F25 F 0.1788(3) 0.5953(8) 0.2457(3) 0.141(4) Uani 1 1 d .
F26 F 0.1976(3) 0.6197(6) 0.3124(3) 0.122(4) Uani 1 1 d .
F27 F 0.1377(3) 0.6153(8) 0.2941(3) 0.146(5) Uani 1 1 d .
F28 F 0.1178(2) 0.5855(5) 0.2299(2) 0.085(2) Uani 1 1 d .
F29 F 0.1653(3) 0.5223(5) 0.2820(3) 0.125(4) Uani 1 1 d .
F30 F 0.1535(4) 0.6844(6) 0.2594(4) 0.155(5) Uani 1 1 d .
F31 F 0.0985(5) 0.0436(18) 0.2900(9) 0.349(15) Uani 1 1 d DU
F32 F 0.0397(7) 0.0092(14) 0.2887(7) 0.138(8) Uani 0.50 1 d PDU
F33 F 0.0095(5) 0.0269(14) 0.2206(6) 0.266(10) Uani 1 1 d DU
F34 F 0.0689(7) 0.0401(15) 0.2264(7) 0.278(10) Uani 1 1 d DU
F35 F 0.0530(7) -0.0621(7) 0.2500(7) 0.247(9) Uani 1 1 d DU
F36 F 0.0498(5) 0.1085(6) 0.2583(4) 0.162(5) Uani 1 1 d DU
N1 N 0.0888(2) -0.0775(4) 0.4942(2) 0.0342(17) Uani 1 1 d .
N2 N 0.0879(2) -0.1693(4) 0.4592(3) 0.0403(19) Uani 1 1 d .
N3 N 0.1070(4) -0.1453(7) 0.3954(4) 0.088(4) Uani 1 1 d DU
N4 N 0.0930(6) -0.1410(13) 0.3540(4) 0.178(8) Uani 1 1 d DU
N5 N 0.0630(2) 0.1557(4) 0.5330(2) 0.0324(17) Uani 1 1 d .
N6 N 0.0239(2) 0.2414(4) 0.5053(3) 0.0383(18) Uani 1 1 d .
N7 N 0.0411(2) 0.3787(4) 0.4644(2) 0.0359(18) Uani 1 1 d .
N8 N 0.0601(2) 0.4422(4) 0.4799(2) 0.0398(19) Uani 1 1 d .
N9 N 0.1863(2) 0.0418(4) 0.6203(2) 0.0326(16) Uani 1 1 d .
N10 N 0.2433(2) 0.0733(4) 0.6666(2) 0.0361(17) Uani 1 1 d .
N11 N 0.2640(3) 0.2005(5) 0.7678(3) 0.048(2) Uani 1 1 d .
N12 N 0.2565(3) 0.1926(5) 0.7286(3) 0.049(2) Uani 1 1 d .
N13 N 0.2046(2) 0.0634(4) 0.4776(3) 0.0367(18) Uani 1 1 d .
N14 N 0.2263(2) -0.0421(4) 0.4795(2) 0.0351(17) Uani 1 1 d .
N15 N 0.2521(2) -0.1903(4) 0.5751(2) 0.0415(19) Uani 1 1 d .
N16 N 0.2284(2) -0.1587(5) 0.5380(3) 0.044(2) Uani 1 1 d .
N17 N 0.1790(2) 0.2899(4) 0.5215(2) 0.0380(18) Uani 1 1 d .
N18 N 0.2009(3) 0.3521(5) 0.5764(3) 0.048(2) Uani 1 1 d .
N19 N 0.1733(2) 0.3293(4) 0.6419(3) 0.043(2) Uani 1 1 d .
N20 N 0.1447(2) 0.3573(4) 0.6452(2) 0.0398(18) Uani 1 1 d .
N21 N 0.0830(2) 0.1815(4) 0.3913(2) 0.0371(18) Uani 1 1 d .
N22 N 0.0222(2) 0.1785(4) 0.3516(2) 0.0390(18) Uani 1 1 d .
N23 N -0.0246(2) 0.3085(5) 0.3448(3) 0.046(2) Uani 1 1 d .
N24 N -0.0495(2) 0.3619(5) 0.3218(3) 0.046(2) Uani 1 1 d .
N25 N 0.0742(3) -0.0030(7) 0.4069(5) 0.097(5) Uani 1 1 d .
N26 N 0.1652(4) 0.1403(7) 0.6815(3) 0.068(3) Uani 1 1 d .
N27 N 0.0665(3) 0.3571(5) 0.3792(3) 0.052(2) Uani 1 1 d .
N28 N 0.9059(5) 0.3302(8) 0.3708(6) 0.109(5) Uani 1 1 d .
N29 N 0.2183(3) 0.9968(7) 0.5651(4) 0.075(3) Uani 1 1 d .
N30 N 0.1607(4) 0.8220(6) 0.6090(4) 0.074(3) Uani 1 1 d .
N31 N 0.0620(5) 0.1644(8) 0.6529(5) 0.113(5) Uani 1 1 d .
N32 N 0.1446(5) 0.4776(9) 0.4248(5) 0.105(5) Uani 1 1 d .
P1 P 0.04575(8) 0.07287(15) 0.08503(9) 0.0449(6) Uani 1 1 d .
P2 P 0.17214(8) 0.62769(16) 0.53521(9) 0.0486(7) Uani 1 1 d .
P3 P 0.19397(12) 0.7306(4) 0.88863(14) 0.112(2) Uani 1 1 d .
P4 P 0.99442(8) 0.37460(16) 0.60165(10) 0.0537(7) Uani 1 1 d .
P5 P 0.15794(10) 0.6037(2) 0.27103(12) 0.0787(12) Uani 1 1 d .
P6 P 0.0540(4) 0.0231(5) 0.2576(4) 0.222(4) Uani 1 1 d DU

loop_
_atom_site_aniso_label
_atom_site_aniso_U_11
_atom_site_aniso_U_22
_atom_site_aniso_U_33
_atom_site_aniso_U_23
_atom_site_aniso_U_13
_atom_site_aniso_U_12
Ag1 0.0361(4) 0.0339(4) 0.0357(4) -0.0050(3) 0.0204(3) -0.0103(3)
Ag2 0.0324(4) 0.0386(4) 0.0374(4) -0.0053(3) 0.0215(3) -0.0078(3)
Ag3 0.0345(4) 0.0556(5) 0.0430(4) -0.0100(4) 0.0221(3) -0.0100(3)
Ag4 0.0446(4) 0.0477(5) 0.0372(4) -0.0093(3) 0.0174(4) -0.0144(4)
Ag5 0.0640(6) 0.0760(6) 0.0514(5) 0.0176(4) 0.0369(5) 0.0287(5)
Ag6 0.0462(5) 0.0579(5) 0.0512(5) 0.0005(4) 0.0136(4) -0.0140(4)
C1 0.036(5) 0.036(5) 0.038(5) -0.009(4) 0.024(4) -0.017(4)
C2 0.038(5) 0.039(5) 0.034(5) -0.008(4) 0.028(4) -0.013(4)
C3 0.036(5) 0.032(5) 0.030(4) -0.005(4) 0.021(4) -0.015(4)
C4 0.039(5) 0.036(5) 0.031(5) -0.011(4) 0.026(4) -0.005(4)
C5 0.032(5) 0.040(5) 0.053(6) -0.020(4) 0.037(5) -0.020(4)
C6 0.025(4) 0.055(6) 0.035(5) -0.007(4) 0.018(4) -0.015(4)
C7 0.034(5) 0.033(5) 0.043(5) -0.007(4) 0.027(4) -0.008(4)
C8 0.033(5) 0.049(6) 0.048(6) -0.018(5) 0.026(5) -0.019(4)
C9 0.043(6) 0.033(5) 0.045(6) -0.017(4) 0.025(5) -0.024(4)
C10 0.038(6) 0.050(7) 0.074(8) -0.030(6) 0.018(6) -0.001(5)
C11 0.055(6) 0.093(8) 0.074(7) -0.039(6) 0.040(5) -0.017(6)
C12 0.110(9) 0.129(10) 0.096(8) -0.036(7) 0.068(7) -0.046(7)
C13 0.199(14) 0.211(14) 0.181(12) -0.009(9) 0.113(9) -0.055(9)
C14 0.223(15) 0.228(15) 0.201(13) 0.010(10) 0.113(10) -0.018(10)
C15 0.247(16) 0.231(15) 0.217(15) 0.014(9) 0.127(11) -0.030(10)
C16 0.034(5) 0.030(5) 0.033(5) -0.012(4) 0.022(4) -0.014(4)
C17 0.051(6) 0.043(6) 0.050(6) -0.011(5) 0.036(5) -0.012(5)
C18 0.040(5) 0.037(5) 0.063(7) -0.015(5) 0.037(5) -0.010(4)
C19 0.032(5) 0.042(5) 0.050(6) -0.008(5) 0.024(5) -0.003(4)
C20 0.025(4) 0.028(5) 0.039(5) -0.006(4) 0.014(4) -0.004(4)
C21 0.031(5) 0.044(6) 0.046(6) 0.005(4) 0.024(5) 0.006(4)
C22 0.030(5) 0.047(6) 0.049(6) -0.009(5) 0.020(5) -0.013(4)
C23 0.050(7) 0.053(7) 0.062(7) -0.011(6) 0.029(6) -0.014(5)
C24 0.045(6) 0.055(6) 0.059(7) -0.013(5) 0.036(6) -0.014(5)
C25 0.032(5) 0.031(5) 0.039(5) -0.004(4) 0.026(4) -0.001(4)
C26 0.042(5) 0.033(5) 0.035(5) -0.004(4) 0.020(4) 0.000(4)
C27 0.045(6) 0.047(6) 0.035(5) 0.007(4) 0.021(5) -0.004(5)
C28 0.031(5) 0.052(6) 0.035(5) -0.005(4) 0.015(4) -0.007(4)
C29 0.037(5) 0.031(5) 0.044(6) -0.009(4) 0.019(5) -0.008(4)
C30 0.041(6) 0.053(6) 0.046(6) -0.001(5) 0.021(5) 0.001(5)
C31 0.043(6) 0.052(6) 0.035(5) -0.005(5) 0.014(5) -0.010(5)
C32 0.077(9) 0.078(9) 0.043(7) 0.003(6) 0.027(7) 0.006(7)
C33 0.125(14) 0.100(11) 0.063(9) -0.006(8) 0.051(9) 0.054(10)
C34 0.039(5) 0.035(5) 0.042(5) 0.005(4) 0.026(5) 0.003(4)
C35 0.028(5) 0.049(6) 0.042(5) 0.009(4) 0.025(4) 0.001(4)
C36 0.044(5) 0.037(5) 0.033(5) -0.004(4) 0.025(5) -0.004(4)
C37 0.024(4) 0.044(5) 0.034(5) 0.003(4) 0.022(4) -0.003(4)
C38 0.033(5) 0.043(5) 0.039(5) -0.005(4) 0.024(4) -0.008(4)
C39 0.040(5) 0.036(5) 0.029(5) 0.001(4) 0.021(4) -0.007(4)
C40 0.041(5) 0.041(5) 0.035(5) 0.001(4) 0.021(5) -0.003(4)
C41 0.033(5) 0.046(6) 0.064(7) -0.005(5) 0.032(5) -0.006(4)
C42 0.049(6) 0.038(6) 0.060(7) 0.006(5) 0.036(6) 0.002(5)
C43 0.041(6) 0.044(6) 0.068(7) -0.027(5) 0.035(6) -0.021(5)
C44 0.043(5) 0.029(5) 0.041(5) -0.008(4) 0.022(5) -0.009(4)
C45 0.042(5) 0.035(5) 0.051(6) -0.001(4) 0.032(5) 0.008(4)
C46 0.060(7) 0.031(5) 0.049(6) -0.005(4) 0.031(6) -0.005(5)
C47 0.062(8) 0.079(9) 0.056(7) 0.015(6) 0.033(6) 0.018(7)
C48 0.067(8) 0.090(9) 0.054(7) -0.013(6) 0.041(7) -0.040(7)
C49 0.030(5) 0.037(5) 0.058(6) -0.009(4) 0.030(5) -0.012(4)
C50 0.044(6) 0.031(5) 0.068(7) 0.010(5) 0.043(5) 0.000(4)
C51 0.055(7) 0.030(5) 0.084(8) -0.015(5) 0.053(6) -0.018(5)
C52 0.062(7) 0.042(6) 0.050(6) -0.022(5) 0.028(6) -0.024(5)
C53 0.044(6) 0.033(5) 0.054(6) -0.015(4) 0.032(5) -0.001(4)
C54 0.057(7) 0.041(6) 0.062(7) -0.004(5) 0.035(6) -0.007(5)
C55 0.040(6) 0.046(6) 0.045(6) 0.002(5) 0.020(5) 0.005(5)
C56 0.062(7) 0.044(6) 0.083(9) -0.008(6) 0.044(7) 0.005(5)
C57 0.056(7) 0.063(7) 0.074(8) 0.007(6) 0.043(7) 0.001(6)
C58 0.041(5) 0.038(5) 0.029(5) -0.003(4) 0.019(4) -0.010(4)
C59 0.042(6) 0.063(7) 0.046(6) -0.003(5) 0.027(5) -0.004(5)
C60 0.064(7) 0.049(6) 0.042(6) -0.012(5) 0.030(6) -0.007(5)
C61 0.029(5) 0.059(7) 0.039(5) -0.007(5) 0.013(4) -0.017(5)
C62 0.027(5) 0.049(6) 0.034(5) -0.013(4) 0.019(4) -0.011(4)
C63 0.038(6) 0.071(8) 0.037(6) -0.016(5) 0.019(5) -0.009(5)
C64 0.032(5) 0.071(7) 0.040(6) -0.001(5) 0.021(5) 0.000(5)
C65 0.045(6) 0.103(10) 0.045(6) -0.001(6) 0.020(6) 0.022(7)
C66 0.075(9) 0.062(8) 0.053(7) -0.012(6) 0.015(7) 0.020(7)
C67 0.055(8) 0.044(7) 0.125(12) 0.023(7) 0.054(9) 0.008(6)
C68 0.045(8) 0.118(14) 0.163(17) -0.067(13) 0.050(10) -0.028(8)
C69 0.057(8) 0.066(8) 0.056(8) -0.010(7) 0.017(6) -0.011(7)
C70 0.064(10) 0.074(12) 0.27(3) -0.011(15) 0.035(15) -0.041(9)
C71 0.087(10) 0.065(8) 0.060(8) 0.019(6) 0.042(8) 0.017(7)
C72 0.22(2) 0.17(2) 0.144(18) 0.080(15) 0.154(19) 0.104(18)
C73 0.091(12) 0.121(15) 0.105(14) 0.046(12) 0.077(12) 0.022(11)
C74 0.083(11) 0.103(12) 0.119(13) 0.019(11) 0.078(11) 0.011(9)
C75 0.075(9) 0.057(7) 0.063(7) -0.020(6) 0.056(7) -0.027(6)
C76 0.070(9) 0.102(11) 0.070(9) -0.018(8) 0.047(8) -0.008(8)
C77 0.082(10) 0.039(6) 0.097(10) 0.003(6) 0.063(9) -0.007(6)
C78 0.054(7) 0.054(7) 0.080(8) -0.006(6) 0.043(7) -0.018(6)
C79 0.088(11) 0.116(13) 0.054(8) -0.003(8) 0.046(8) -0.032(9)
C80 0.109(15) 0.25(3) 0.052(9) -0.008(13) 0.047(10) -0.004(16)
C81 0.115(15) 0.103(14) 0.094(13) 0.005(11) 0.056(12) -0.023(12)
C82 0.28(5) 0.27(4) 0.41(6) 0.20(5) 0.27(5) 0.14(4)
F1 0.052(4) 0.037(3) 0.087(5) 0.011(3) 0.039(4) 0.009(3)
F2 0.039(3) 0.060(4) 0.060(4) 0.005(3) 0.024(3) 0.017(3)
F3 0.076(5) 0.046(4) 0.093(5) 0.001(3) 0.050(4) 0.021(3)
F4 0.105(6) 0.081(5) 0.068(5) 0.009(4) 0.056(5) 0.025(5)
F5 0.058(4) 0.073(5) 0.125(6) 0.022(4) 0.070(5) 0.022(4)
F6 0.034(3) 0.058(4) 0.060(4) 0.007(3) 0.024(3) 0.008(3)
F7 0.076(5) 0.078(5) 0.096(6) 0.020(4) 0.059(5) -0.009(4)
F8 0.078(5) 0.105(6) 0.081(5) -0.033(4) 0.054(5) -0.017(4)
F9 0.131(8) 0.078(5) 0.137(8) 0.046(5) 0.103(7) 0.040(5)
F10 0.156(9) 0.110(7) 0.129(8) -0.014(6) 0.115(8) 0.034(6)
F11 0.054(5) 0.241(13) 0.092(6) 0.077(7) 0.045(5) 0.054(6)
F12 0.056(4) 0.077(5) 0.067(4) -0.006(4) 0.030(4) -0.009(4)
F13 0.081(8) 0.39(2) 0.161(12) -0.114(14) 0.021(8) 0.105(12)
F14 0.112(8) 0.226(14) 0.101(8) -0.073(8) 0.033(7) 0.037(9)
F15 0.056(5) 0.167(9) 0.071(5) -0.019(5) 0.024(4) 0.021(5)
F16 0.068(5) 0.175(10) 0.074(5) -0.042(6) 0.036(5) 0.012(6)
F17 0.073(6) 0.145(9) 0.134(8) -0.005(7) 0.060(6) 0.025(6)
F18 0.092(8) 0.200(13) 0.123(9) -0.029(9) 0.044(7) 0.000(8)
F19 0.081(5) 0.058(4) 0.092(6) 0.000(4) 0.031(5) -0.021(4)
F20 0.084(6) 0.111(7) 0.183(10) 0.037(7) 0.094(7) 0.020(5)
F21 0.067(5) 0.073(5) 0.090(6) 0.000(4) 0.033(4) -0.013(4)
F22 0.060(5) 0.107(7) 0.137(8) -0.005(6) 0.053(5) -0.004(5)
F23 0.286(17) 0.090(7) 0.056(5) -0.030(5) 0.061(8) -0.060(9)
F24 0.074(5) 0.099(6) 0.080(6) -0.023(5) 0.019(5) -0.007(5)
F25 0.078(7) 0.228(14) 0.104(8) -0.037(8) 0.041(6) -0.009(8)
F26 0.072(6) 0.130(8) 0.095(7) -0.049(6) -0.001(5) -0.001(5)
F27 0.089(7) 0.266(16) 0.078(6) -0.035(8) 0.041(6) -0.035(8)
F28 0.049(4) 0.109(6) 0.064(5) -0.011(4) 0.008(4) 0.011(4)
F29 0.110(7) 0.071(6) 0.105(7) -0.006(5) -0.003(6) 0.012(5)
F30 0.131(10) 0.097(8) 0.170(12) 0.005(7) 0.034(9) 0.006(7)
F31 0.322(17) 0.350(17) 0.343(17) -0.023(10) 0.157(11) 0.011(10)
F32 0.152(12) 0.154(12) 0.135(11) 0.017(8) 0.094(9) -0.006(8)
F33 0.243(13) 0.266(13) 0.268(13) 0.005(9) 0.122(9) 0.010(9)
F34 0.293(14) 0.310(14) 0.277(13) 0.020(9) 0.182(10) -0.007(9)
F35 0.260(12) 0.205(11) 0.250(12) 0.011(9) 0.118(9) 0.002(9)
F36 0.219(10) 0.119(7) 0.141(8) 0.016(6) 0.091(7) 0.043(7)
N1 0.035(4) 0.034(4) 0.038(4) -0.013(3) 0.022(4) -0.017(3)
N2 0.042(5) 0.033(4) 0.056(5) -0.014(4) 0.034(4) -0.015(4)
N3 0.097(7) 0.119(8) 0.066(6) -0.038(5) 0.057(6) -0.050(6)
N4 0.184(12) 0.221(12) 0.157(11) -0.016(8) 0.111(9) -0.065(9)
N5 0.041(4) 0.036(4) 0.034(4) -0.010(3) 0.029(4) -0.006(3)
N6 0.033(4) 0.043(5) 0.049(5) -0.013(4) 0.029(4) -0.013(4)
N7 0.034(4) 0.032(4) 0.051(5) -0.011(4) 0.029(4) -0.012(3)
N8 0.035(4) 0.042(5) 0.044(5) -0.009(4) 0.022(4) -0.003(4)
N9 0.030(4) 0.035(4) 0.031(4) -0.005(3) 0.015(3) -0.011(3)
N10 0.032(4) 0.038(4) 0.037(4) -0.010(3) 0.017(4) -0.004(3)
N11 0.057(6) 0.049(5) 0.033(4) -0.007(4) 0.021(4) 0.009(4)
N12 0.049(5) 0.059(6) 0.032(4) -0.006(4) 0.017(4) 0.012(4)
N13 0.031(4) 0.037(4) 0.050(5) 0.001(4) 0.027(4) -0.002(3)
N14 0.037(4) 0.037(4) 0.034(4) -0.001(3) 0.021(4) -0.002(3)
N15 0.046(5) 0.042(5) 0.038(5) 0.000(4) 0.024(4) -0.009(4)
N16 0.038(5) 0.057(5) 0.044(5) -0.007(4) 0.026(4) -0.018(4)
N17 0.038(4) 0.048(5) 0.040(5) 0.002(4) 0.029(4) 0.001(4)
N18 0.060(6) 0.046(5) 0.058(6) 0.000(4) 0.044(5) -0.006(4)
N19 0.043(5) 0.044(5) 0.052(5) -0.006(4) 0.031(4) -0.004(4)
N20 0.043(5) 0.036(4) 0.043(5) -0.001(4) 0.025(4) 0.004(4)
N21 0.032(4) 0.047(5) 0.034(4) -0.004(3) 0.019(4) 0.003(3)
N22 0.040(4) 0.034(4) 0.042(5) -0.004(3) 0.021(4) -0.005(3)
N23 0.033(4) 0.060(6) 0.041(5) -0.007(4) 0.018(4) -0.007(4)
N24 0.039(5) 0.056(5) 0.039(5) -0.014(4) 0.019(4) 0.000(4)
N25 0.045(7) 0.111(10) 0.134(12) 0.064(9) 0.046(8) 0.011(6)
N26 0.089(8) 0.075(8) 0.046(6) 0.005(5) 0.039(6) 0.007(7)
N27 0.056(6) 0.051(5) 0.064(6) 0.001(5) 0.041(5) -0.009(4)
N28 0.094(11) 0.080(10) 0.165(16) -0.001(10) 0.076(12) -0.003(8)
N29 0.057(7) 0.110(9) 0.081(8) -0.038(7) 0.052(6) -0.040(6)
N30 0.079(8) 0.060(7) 0.100(9) -0.015(6) 0.059(7) -0.021(6)
N31 0.166(16) 0.099(11) 0.104(12) -0.004(9) 0.093(12) -0.024(10)
N32 0.124(13) 0.102(11) 0.114(12) 0.008(10) 0.081(11) -0.007(10)
P1 0.0457(15) 0.0417(15) 0.0585(17) 0.0062(12) 0.0352(14) 0.0126(12)
P2 0.0493(16) 0.0596(18) 0.0517(16) 0.0048(13) 0.0369(14) 0.0109(13)
P3 0.057(2) 0.192(6) 0.078(3) -0.047(3) 0.030(2) 0.036(3)
P4 0.0448(16) 0.0510(17) 0.068(2) -0.0132(15) 0.0321(15) -0.0107(13)
P5 0.053(2) 0.091(3) 0.063(2) -0.025(2) 0.0110(18) 0.0121(18)
P6 0.222(8) 0.180(7) 0.219(8) 0.015(6) 0.087(6) -0.005(6)

loop_
_atom_type_symbol
_atom_type_description
_atom_type_scat_dispersion_real
_atom_type_scat_dispersion_imag
_atom_type_scat_source
C C 0.0033 0.0016 'International Tables Vol C Tables 4.2.6.8 and 6.1.1.4'
H H 0.0000 0.0000 'International Tables Vol C Tables 4.2.6.8 and 6.1.1.4'
N N 0.0061 0.0033 'International Tables Vol C Tables 4.2.6.8 and 6.1.1.4'
F F 0.0171 0.0103 'International Tables Vol C Tables 4.2.6.8 and 6.1.1.4'
P P 0.1023 0.0942 'International Tables Vol C Tables 4.2.6.8 and 6.1.1.4'
Ag Ag -0.8971 1.1015 'International Tables Vol C Tables 4.2.6.8 and 6.1.1.4'

loop_
_geom_angle_atom_site_label_1
_geom_angle_atom_site_label_2
_geom_angle_atom_site_label_3
_geom_angle
C25 Ag1 C49 179.5(3)
C25 Ag1 Ag5 70.6(2)
C49 Ag1 Ag5 109.1(3)
C16 Ag2 C58 177.6(3)
C16 Ag2 Ag4 107.2(2)
C58 Ag2 Ag4 70.7(3)
C7 Ag3 N16 164.8(3)
C7 Ag3 Ag6 72.4(2)
N16 Ag3 Ag6 109.4(2)
N7 Ag4 N23 134.6(3)
N7 Ag4 N27 119.6(3)
N23 Ag4 N27 95.8(3)
N7 Ag4 Ag2 90.6(2)
N23 Ag4 Ag2 103.0(2)
N27 Ag4 Ag2 110.8(2)
N19 Ag5 N12 140.2(3)
N19 Ag5 N26 116.2(3)
N12 Ag5 N26 92.9(4)
N19 Ag5 Ag1 88.4(2)
N12 Ag5 Ag1 109.3(2)
N26 Ag5 Ag1 107.3(2)
C40 Ag6 N3 143.3(4)
C40 Ag6 N25 131.0(4)
N3 Ag6 N25 82.6(5)
C40 Ag6 Ag3 81.2(3)
N3 Ag6 Ag3 99.3(3)
N25 Ag6 Ag3 114.3(3)
C6 C1 C2 121.2(8)
C6 C1 N1 119.0(8)
C2 C1 N1 119.7(8)
C3 C2 C1 117.0(9)
C4 C3 C2 123.9(9)
C4 C3 N9 119.5(8)
C2 C3 N9 116.6(8)
C3 C4 C5 117.8(8)
C6 C5 N5 122.9(8)
C6 C5 C4 119.3(9)
N5 C5 C4 117.5(7)
C1 C6 C5 120.7(9)
N2 C7 N1 105.1(7)
N2 C7 Ag3 122.2(6)
N1 C7 Ag3 132.5(6)
C9 C8 N1 107.4(8)
C8 C9 N2 107.3(8)
N2 C10 C11 112.6(10)
N3 C11 C12 107.3(12)
N3 C11 C10 121.0(10)
C12 C11 C10 130.9(12)
C11 C12 C13 110.6(15)
N4 C13 C12 100.4(18)
N4 C13 C14 122(2)
C12 C13 C14 137(2)
N5 C16 N6 102.2(7)
N5 C16 Ag2 129.9(6)
N6 C16 Ag2 127.9(7)
C18 C17 N5 106.2(9)
C17 C18 N6 107.2(8)
N6 C19 C20 111.6(7)
N7 C20 C21 112.3(8)
N7 C20 C19 120.3(8)
C21 C20 C19 127.3(8)
C22 C21 C20 106.2(9)
C21 C22 N8 105.6(9)
C21 C22 C23 132.6(10)
N8 C22 C23 121.7(9)
N9 C25 N10 103.4(7)
N9 C25 Ag1 125.9(7)
N10 C25 Ag1 129.4(6)
C27 C26 N9 107.0(8)
C26 C27 N10 107.0(9)
N10 C28 C29 110.3(8)
N12 C29 C30 109.2(9)
N12 C29 C28 120.2(9)
C30 C29 C28 130.6(9)
C31 C30 C29 106.8(9)
N11 C31 C30 106.4(9)
N11 C31 C32 121.5(10)
C30 C31 C32 132.1(11)
C39 C34 C35 118.0(9)
C34 C35 C36 122.7(9)
C34 C35 N21 120.1(8)
C36 C35 N21 117.2(9)
C37 C36 C35 117.5(9)
C36 C37 C38 121.1(8)
C36 C37 N13 119.7(8)
C38 C37 N13 119.2(8)
C39 C38 C37 117.4(9)
C34 C39 C38 123.3(9)
C34 C39 N17 118.5(8)
C38 C39 N17 118.2(8)
N14 C40 N13 104.4(8)
N14 C40 Ag6 123.9(7)
N13 C40 Ag6 131.6(7)
C42 C41 N13 107.3(9)
C41 C42 N14 107.2(9)
N14 C43 C44 112.0(8)
N16 C44 C45 110.8(9)
N16 C44 C43 121.1(9)
C45 C44 C43 128.1(9)
C46 C45 C44 105.3(9)
N15 C46 C45 107.0(9)
N15 C46 C47 120.8(9)
C45 C46 C47 132.3(10)
N17 C49 N18 103.7(8)
N17 C49 Ag1 129.2(7)
N18 C49 Ag1 127.1(7)
C51 C50 N17 104.7(9)
C50 C51 N18 108.1(9)
N18 C52 C53 112.9(9)
N19 C53 C54 112.8(9)
N19 C53 C52 121.0(9)
C54 C53 C52 126.1(10)
C55 C54 C53 104.3(9)
N20 C55 C54 106.4(9)
N20 C55 C56 122.9(10)
C54 C55 C56 130.7(10)
N22 C58 N21 104.1(7)
N22 C58 Ag2 129.4(7)
N21 C58 Ag2 125.9(7)
C60 C59 N21 107.0(9)
C59 C60 N22 106.9(9)
N22 C61 C62 113.0(8)
N23 C62 C63 109.7(9)
N23 C62 C61 121.4(8)
C63 C62 C61 128.6(9)
C64 C63 C62 105.8(9)
N24 C64 C63 106.8(9)
N24 C64 C65 122.8(11)
C63 C64 C65 130.3(10)
N25 C67 C68 178.9(19)
N26 C69 C70 177.0(18)
N27 C71 C72 178.1(19)
N28 C73 C74 174.0(17)
N29 C75 C76 178.1(14)
N30 C77 C78 178.2(15)
N31 C79 C80 178(2)
N32 C81 C82 176(3)
C7 N1 C8 110.1(7)
C7 N1 C1 125.2(7)
C8 N1 C1 124.7(8)
C7 N2 C9 110.1(7)
C7 N2 C10 126.4(8)
C9 N2 C10 123.4(8)
C11 N3 N4 105.2(13)
C11 N3 Ag6 134.6(8)
N4 N3 Ag6 119.5(12)
C13 N4 N3 115.2(17)
C13 N4 C15 117(2)
N3 N4 C15 123(2)
C16 N5 C17 112.8(8)
C16 N5 C5 122.7(7)
C17 N5 C5 124.5(8)
C16 N6 C18 111.6(8)
C16 N6 C19 123.7(8)
C18 N6 C19 124.4(8)
C20 N7 N8 104.0(7)
C20 N7 Ag4 128.6(6)
N8 N7 Ag4 124.9(6)
C22 N8 N7 111.7(7)
C22 N8 C24 128.1(8)
N7 N8 C24 120.1(7)
C25 N9 C26 111.0(7)
C25 N9 C3 123.6(7)
C26 N9 C3 125.3(7)
C27 N10 C25 111.6(8)
C27 N10 C28 125.2(8)
C25 N10 C28 123.1(8)
C31 N11 N12 110.8(8)
C31 N11 C33 127.6(9)
N12 N11 C33 121.6(9)
C29 N12 N11 106.7(8)
C29 N12 Ag5 127.2(7)
N11 N12 Ag5 122.6(6)
C40 N13 C41 110.4(8)
C40 N13 C37 124.5(8)
C41 N13 C37 125.1(8)
C40 N14 C42 110.8(8)
C40 N14 C43 126.5(8)
C42 N14 C43 122.5(8)
C46 N15 N16 111.1(8)
C46 N15 C48 128.6(10)
N16 N15 C48 120.3(9)
C44 N16 N15 105.8(8)
C44 N16 Ag3 128.9(7)
N15 N16 Ag3 125.3(6)
C49 N17 C50 111.6(8)
C49 N17 C39 126.3(8)
C50 N17 C39 122.1(8)
C49 N18 C51 112.0(9)
C49 N18 C52 122.8(9)
C51 N18 C52 125.1(9)
C53 N19 N20 104.6(8)
C53 N19 Ag5 129.7(7)
N20 N19 Ag5 122.7(6)
C55 N20 N19 111.9(8)
C55 N20 C57 127.9(9)
N19 N20 C57 120.0(8)
C58 N21 C59 110.5(8)
C58 N21 C35 122.9(7)
C59 N21 C35 126.3(8)
C58 N22 C60 111.4(8)
C58 N22 C61 124.1(8)
C60 N22 C61 124.4(9)
C62 N23 N24 106.1(8)
C62 N23 Ag4 131.2(7)
N24 N23 Ag4 122.2(6)
C64 N24 N23 111.5(9)
C64 N24 C66 129.6(10)
N23 N24 C66 118.8(8)
C67 N25 Ag6 143.5(13)
C69 N26 Ag5 170.0(12)
C71 N27 Ag4 158.6(11)
F5 P1 F3 90.8(4)
F5 P1 F4 91.6(5)
F3 P1 F4 90.8(4)
F5 P1 F2 90.3(4)
F3 P1 F2 89.8(4)
F4 P1 F2 178.0(4)
F5 P1 F1 90.4(4)
F3 P1 F1 178.6(4)
F4 P1 F1 89.9(4)
F2 P1 F1 89.4(4)
F5 P1 F6 179.4(5)
F3 P1 F6 89.7(4)
F4 P1 F6 88.7(4)
F2 P1 F6 89.4(3)
F1 P1 F6 89.1(3)
F11 P2 F8 90.7(6)
F11 P2 F10 88.1(6)
F8 P2 F10 178.8(6)
F11 P2 F12 178.2(6)
F8 P2 F12 90.7(4)
F10 P2 F12 90.5(5)
F11 P2 F9 89.6(6)
F8 P2 F9 89.5(5)
F10 P2 F9 90.3(5)
F12 P2 F9 89.3(5)
F11 P2 F7 89.6(5)
F8 P2 F7 90.1(5)
F10 P2 F7 90.0(5)
F12 P2 F7 91.5(4)
F9 P2 F7 179.1(7)
F18 P3 F13 87.3(10)
F18 P3 F14 90.9(8)
F13 P3 F14 91.2(7)
F18 P3 F16 89.0(7)
F13 P3 F16 91.7(6)
F14 P3 F16 177.1(6)
F18 P3 F17 176.7(7)
F13 P3 F17 95.9(10)
F14 P3 F17 89.7(8)
F16 P3 F17 90.3(6)
F18 P3 F15 85.3(7)
F13 P3 F15 172.4(11)
F14 P3 F15 90.9(6)
F16 P3 F15 86.2(5)
F17 P3 F15 91.4(5)
F23 P4 F22 89.0(7)
F23 P4 F20 100.9(8)
F22 P4 F20 170.0(6)
F23 P4 F19 93.5(5)
F22 P4 F19 89.0(5)
F20 P4 F19 91.6(5)
F23 P4 F21 91.0(5)
F22 P4 F21 88.4(5)
F20 P4 F21 90.2(5)
F19 P4 F21 174.8(5)
F23 P4 F24 176.1(7)
F22 P4 F24 87.1(5)
F20 P4 F24 82.9(6)
F19 P4 F24 87.2(5)
F21 P4 F24 88.2(5)
F27 P5 F30 90.6(8)
F27 P5 F29 94.1(8)
F30 P5 F29 175.0(8)
F27 P5 F26 90.2(6)
F30 P5 F26 90.3(7)
F29 P5 F26 87.9(6)
F27 P5 F28 89.0(5)
F30 P5 F28 91.3(6)
F29 P5 F28 90.6(5)
F26 P5 F28 178.3(7)
F27 P5 F25 177.3(9)
F30 P5 F25 86.8(8)
F29 P5 F25 88.5(7)
F26 P5 F25 90.3(6)
F28 P5 F25 90.6(5)
F36 P6 F35 171.7(14)
F36 P6 F32 93.5(13)
F35 P6 F32 89.5(14)
F36 P6 F33 83.6(12)
F35 P6 F33 88.8(13)
F32 P6 F33 87.0(14)
F36 P6 F31 81.0(14)
F35 P6 F31 106.0(16)
F32 P6 F31 101.3(18)
F33 P6 F31 162.9(17)
F36 P6 F34 84.7(12)
F35 P6 F34 92.4(15)
F32 P6 F34 178.0(16)
F33 P6 F34 93.5(15)
F31 P6 F34 77.7(16)

loop_
_geom_bond_atom_site_label_1
_geom_bond_atom_site_label_2
_geom_bond_distance
Ag1 C25 2.073(9)
Ag1 C49 2.074(10)
Ag1 Ag5 2.9452(11)
Ag2 C16 2.063(8)
Ag2 C58 2.074(9)
Ag2 Ag4 2.8856(11)
Ag3 C7 2.103(9)
Ag3 N16 2.143(9)
Ag3 Ag6 2.8858(12)
Ag4 N7 2.179(8)
Ag4 N23 2.225(8)
Ag4 N27 2.347(9)
Ag5 N19 2.176(9)
Ag5 N12 2.213(9)
Ag5 N26 2.408(13)
Ag6 C40 2.102(10)
Ag6 N3 2.175(11)
Ag6 N25 2.511(11)
C1 C6 1.361(14)
C1 C2 1.396(13)
C1 N1 1.433(11)
C2 C3 1.372(12)
C3 C4 1.360(13)
C3 N9 1.447(11)
C4 C5 1.417(13)
C5 C6 1.381(13)
C5 N5 1.413(12)
C7 N2 1.350(11)
C7 N1 1.352(11)
C8 C9 1.317(13)
C8 N1 1.386(11)
C9 N2 1.389(12)
C10 N2 1.446(13)
C10 C11 1.469(17)
C11 N3 1.343(9)
C11 C12 1.395(9)
C12 C13 1.398(10)
C13 N4 1.354(10)
C13 C14 1.521(10)
C15 N4 1.462(10)
C16 N5 1.350(12)
C16 N6 1.358(11)
C17 C18 1.311(15)
C17 N5 1.383(11)
C18 N6 1.389(13)
C19 N6 1.455(13)
C19 C20 1.535(12)
C20 N7 1.297(11)
C20 C21 1.383(13)
C21 C22 1.342(13)
C22 N8 1.360(12)
C22 C23 1.490(14)
C24 N8 1.455(12)
C25 N9 1.362(11)
C25 N10 1.366(12)
C26 C27 1.341(14)
C26 N9 1.373(12)
C27 N10 1.359(12)
C28 N10 1.458(12)
C28 C29 1.483(13)
C29 N12 1.315(12)
C29 C30 1.403(14)
C30 C31 1.354(15)
C31 N11 1.352(14)
C31 C32 1.515(15)
C33 N11 1.462(14)
C34 C39 1.357(13)
C34 C35 1.357(13)
C35 C36 1.388(13)
C35 N21 1.430(12)
C36 C37 1.391(13)
C37 C38 1.391(13)
C37 N13 1.408(11)
C38 C39 1.375(13)
C39 N17 1.445(12)
C40 N14 1.344(12)
C40 N13 1.362(12)
C41 C42 1.322(14)
C41 N13 1.375(12)
C42 N14 1.379(13)
C43 N14 1.469(12)
C43 C44 1.478(15)
C44 N16 1.321(12)
C44 C45 1.387(14)
C45 C46 1.368(14)
C46 N15 1.345(13)
C46 C47 1.465(15)
C48 N15 1.463(13)
C49 N17 1.339(12)
C49 N18 1.349(12)
C50 C51 1.335(15)
C50 N17 1.410(12)
C51 N18 1.355(14)
C52 N18 1.484(13)
C52 C53 1.508(14)
C53 N19 1.275(13)
C53 C54 1.383(14)
C54 C55 1.368(15)
C55 N20 1.321(13)
C55 C56 1.491(14)
C57 N20 1.466(13)
C58 N22 1.349(12)
C58 N21 1.364(12)
C59 C60 1.336(15)
C59 N21 1.380(13)
C60 N22 1.374(13)
C61 N22 1.462(12)
C61 C62 1.480(14)
C62 N23 1.335(12)
C62 C63 1.396(14)
C63 C64 1.385(16)
C64 N24 1.334(13)
C64 C65 1.505(15)
C66 N24 1.457(14)
C67 N25 1.142(17)
C67 C68 1.430(19)
C69 N26 1.100(16)
C69 C70 1.39(2)
C71 N27 1.105(14)
C71 C72 1.475(19)
C73 N28 1.18(2)
C73 C74 1.49(3)
C75 N29 1.106(15)
C75 C76 1.476(18)
C77 N30 1.181(17)
C77 C78 1.408(18)
C79 N31 1.088(19)
C79 C80 1.40(3)
C81 N32 1.14(2)
C81 C82 1.454(18)
F1 P1 1.600(6)
F2 P1 1.593(7)
F3 P1 1.585(7)
F4 P1 1.587(8)
F5 P1 1.579(6)
F6 P1 1.602(6)
F7 P2 1.582(7)
F8 P2 1.555(7)
F9 P2 1.577(8)
F10 P2 1.562(8)
F11 P2 1.548(8)
F12 P2 1.571(7)
F13 P3 1.544(13)
F14 P3 1.574(11)
F15 P3 1.627(10)
F16 P3 1.589(10)
F17 P3 1.612(12)
F18 P3 1.529(15)
F19 P4 1.573(8)
F20 P4 1.573(9)
F21 P4 1.611(8)
F22 P4 1.572(8)
F23 P4 1.526(9)
F24 P4 1.625(9)
F25 P5 1.605(11)
F26 P5 1.583(9)
F27 P5 1.517(11)
F28 P5 1.597(8)
F29 P5 1.551(10)
F30 P5 1.542(12)
F31 P6 1.625(10)
F32 P6 1.596(10)
F33 P6 1.618(10)
F34 P6 1.631(10)
F35 P6 1.601(9)
F36 P6 1.593(9)
N3 N4 1.354(9)
N7 N8 1.362(10)
N11 N12 1.356(11)
N15 N16 1.345(12)
N19 N20 1.357(11)
N23 N24 1.357(12)

loop_
_platon_squeeze_void_nr
_platon_squeeze_void_average_x
_platon_squeeze_void_average_y
_platon_squeeze_void_average_z
_platon_squeeze_void_volume
_platon_squeeze_void_count_electrons
_platon_squeeze_void_content
1 0.111 0.689 0.047 21 1 ' '
2 0.611 0.189 0.047 21 1 ' '
3 0.500 0.355 0.250 955 281 ' '
4 1.000 -0.145 0.250 955 281 ' '
5 0.389 0.189 0.453 21 2 ' '
6 0.889 0.689 0.453 21 2 ' '
7 0.111 0.310 0.547 21 2 ' '
8 0.611 0.810 0.547 21 2 ' '
9 0.500 0.645 0.750 955 285 ' '
10 1.000 0.145 0.750 955 285 ' '
11 0.389 0.810 0.953 21 2 ' '
12 0.889 0.310 0.953 21 2 ' '
